data_2233084
loop_
_publ_author_name
'Seo, Pil Ja'
'Choi, Hong Dae'
'Son, Byeng Wha'
'Lee, Uk'

_publ_section_title
;
 3-(4-Fluorophenylsulfonyl)-5-iodo-2,7-dimethyl-1-benzofuran
;
_journal_coeditor_code BH2405
_journal_issue 1
_journal_name_full 'Acta Crystallographica Section E'
_journal_page_first o96
_journal_paper_doi 10.1107/S1600536811052792
_journal_volume 68
_journal_year 2012
_chemical_formula_iupac 'C16 H12 F I O3 S'
_chemical_formula_moiety 'C16 H12 F I O3 S'
_chemical_formula_sum 'C16 H12 F I O3 S'
_chemical_formula_weight 430.22
_chemical_melting_point 430
_chemical_name_systematic
;
3-(4-Fluorophenylsulfonyl)-5-iodo-2,7-dimethyl-1-benzofuran
;
_space_group_IT_number 2
_symmetry_cell_setting triclinic
_symmetry_space_group_name_Hall '-P 1'
_symmetry_space_group_name_H-M 'P -1'
_atom_sites_solution_hydrogens difmap
_atom_sites_solution_primary direct
_atom_sites_solution_secondary difmap
_cell_angle_alpha 79.4240(10)
_cell_angle_beta 75.6520(10)
_cell_angle_gamma 80.3610(10)
_cell_formula_units_Z 2
_cell_length_a 7.5839(2)
_cell_length_b 10.2443(3)
_cell_length_c 10.4651(3)
_cell_measurement_reflns_used 9929
_cell_measurement_temperature 173(2)
_cell_measurement_theta_max 28.30
_cell_measurement_theta_min 2.66
_cell_volume 767.94(4)
_computing_cell_refinement '<i>SAINT</i> (Bruker, 2009)'
_computing_data_collection '<i>APEX2</i> (Bruker, 2009)'
_computing_data_reduction '<i>SAINT</i> (Bruker, 2009)'
_computing_molecular_graphics '<i>ORTEP-3</i> (Farrugia, 1997) and <i>DIAMOND</i> (Brandenburg, 1998)'
_computing_publication_material '<i>SHELXL97</i> (Sheldrick, 2008)'
_computing_structure_refinement '<i>SHELXL97</i> (Sheldrick, 2008)'
_computing_structure_solution '<i>SHELXS97</i> (Sheldrick, 2008)'
_diffrn_ambient_temperature 173(2)
_diffrn_detector_area_resol_mean 10.0
_diffrn_measured_fraction_theta_full 0.993
_diffrn_measured_fraction_theta_max 0.993
_diffrn_measurement_device_type 'Bruker SMART APEXII CCD'
_diffrn_measurement_method '\f and \w scans'
_diffrn_radiation_monochromator 'graphite multilayer'
_diffrn_radiation_source 'rotating anode'
_diffrn_radiation_type MoK\a
_diffrn_radiation_wavelength 0.71073
_diffrn_reflns_av_R_equivalents 0.0275
_diffrn_reflns_av_sigmaI/netI 0.0219
_diffrn_reflns_limit_h_max 10
_diffrn_reflns_limit_h_min -9
_diffrn_reflns_limit_k_max 13
_diffrn_reflns_limit_k_min -13
_diffrn_reflns_limit_l_max 13
_diffrn_reflns_limit_l_min -13
_diffrn_reflns_number 13962
_diffrn_reflns_theta_full 28.30
_diffrn_reflns_theta_max 28.30
_diffrn_reflns_theta_min 2.03
_diffrn_standards_number 0
_exptl_absorpt_coefficient_mu 2.240
_exptl_absorpt_correction_T_max 0.6885
_exptl_absorpt_correction_T_min 0.5342
_exptl_absorpt_correction_type multi-scan
_exptl_absorpt_process_details '(SADABS; Bruker, 2009)'
_exptl_crystal_colour colourless
_exptl_crystal_density_diffrn 1.861
_exptl_crystal_density_method 'not measured'
_exptl_crystal_description block
_exptl_crystal_F_000 420
_exptl_crystal_size_max 0.32
_exptl_crystal_size_mid 0.30
_exptl_crystal_size_min 0.18
_refine_diff_density_max 0.472
_refine_diff_density_min -0.722
_refine_ls_extinction_method none
_refine_ls_goodness_of_fit_ref 1.083
_refine_ls_hydrogen_treatment constr
_refine_ls_matrix_type full
_refine_ls_number_constraints 0
_refine_ls_number_parameters 201
_refine_ls_number_reflns 3785
_refine_ls_number_restraints 0
_refine_ls_restrained_S_all 1.083
_refine_ls_R_factor_all 0.0236
_refine_ls_R_factor_gt 0.0222
_refine_ls_shift/su_max 0.001
_refine_ls_shift/su_mean 0.000
_refine_ls_structure_factor_coef Fsqd
_refine_ls_weighting_details 'calc w=1/[\s^2^(Fo^2^)+(0.0280P)^2^+0.3904P] where P=(Fo^2^+2Fc^2^)/3'
_refine_ls_weighting_scheme calc
_refine_ls_wR_factor_gt 0.0563
_refine_ls_wR_factor_ref 0.0572
_reflns_number_gt 3585
_reflns_number_total 3785
_reflns_threshold_expression I>2\s(I)
_cod_data_source_file bh2405.cif
_cod_data_source_block I
_cod_database_code 2233084
_cod_database_fobs_code 2233084

loop_
_symmetry_equiv_pos_as_xyz
'x, y, z'
'-x, -y, -z'

loop_
_atom_site_type_symbol
_atom_site_label
_atom_site_fract_x
_atom_site_fract_y
_atom_site_fract_z
_atom_site_U_iso_or_equiv
_atom_site_adp_type
_atom_site_calc_flag
_atom_site_refinement_flags
_atom_site_occupancy
_atom_site_symmetry_multiplicity
I I1 0.458085(17) 0.514608(14) 0.182660(11) 0.03682(6) Uani d . 1 2
S S1 0.09268(6) 0.13784(4) 0.70600(4) 0.02423(9) Uani d . 1 2
F F1 0.7392(2) -0.17671(16) 0.86383(18) 0.0602(4) Uani d . 1 2
O O1 0.07637(18) 0.50285(12) 0.77645(12) 0.0243(2) Uani d . 1 2
O O2 0.1076(2) 0.12200(14) 0.56993(14) 0.0337(3) Uani d . 1 2
O O3 -0.06489(19) 0.09921(14) 0.80627(15) 0.0332(3) Uani d . 1 2
C C1 0.1071(2) 0.30519(17) 0.70547(17) 0.0227(3) Uani d . 1 2
C C2 0.1812(2) 0.39985(16) 0.59204(17) 0.0219(3) Uani d . 1 2
C C3 0.2651(2) 0.39515(18) 0.45767(17) 0.0242(3) Uani d . 1 2
H H3 0.2828 0.3154 0.4195 0.029 Uiso calc R 1 2
C C4 0.3210(2) 0.51397(19) 0.38343(17) 0.0259(3) Uani d . 1 2
C C5 0.2946(3) 0.63304(18) 0.43641(19) 0.0281(4) Uani d . 1 2
H H5 0.3345 0.7114 0.3802 0.034 Uiso calc R 1 2
C C6 0.2110(3) 0.63949(17) 0.56963(19) 0.0261(3) Uani d . 1 2
C C7 0.1583(2) 0.51938(17) 0.64268(17) 0.0226(3) Uani d . 1 2
C C8 0.0489(2) 0.37130(17) 0.81325(18) 0.0242(3) Uani d . 1 2
C C9 0.1834(3) 0.76435(19) 0.6319(2) 0.0358(4) Uani d . 1 2
H H9A 0.2786 0.7597 0.6817 0.054 Uiso calc R 1 2
H H9B 0.0623 0.7723 0.6928 0.054 Uiso calc R 1 2
H H9C 0.1914 0.8425 0.5620 0.054 Uiso calc R 1 2
C C10 -0.0272(3) 0.3303(2) 0.95636(18) 0.0326(4) Uani d . 1 2
H H10A -0.0523 0.2373 0.9712 0.049 Uiso calc R 1 2
H H10B -0.1414 0.3885 0.9853 0.049 Uiso calc R 1 2
H H10C 0.0616 0.3379 1.0077 0.049 Uiso calc R 1 2
C C11 0.2897(2) 0.04748(16) 0.75598(17) 0.0239(3) Uani d . 1 2
C C12 0.2733(3) -0.02336(19) 0.88349(19) 0.0318(4) Uani d . 1 2
H H12 0.1580 -0.0191 0.9453 0.038 Uiso calc R 1 2
C C13 0.4256(3) -0.1004(2) 0.9203(2) 0.0391(5) Uani d . 1 2
H H13 0.4169 -0.1514 1.0067 0.047 Uiso calc R 1 2
C C14 0.5908(3) -0.1011(2) 0.8280(2) 0.0380(4) Uani d . 1 2
C C15 0.6120(3) -0.0298(2) 0.7025(2) 0.0368(4) Uani d . 1 2
H H15 0.7288 -0.0318 0.6425 0.044 Uiso calc R 1 2
C C16 0.4587(3) 0.0453(2) 0.66519(19) 0.0304(4) Uani d . 1 2
H H16 0.4686 0.0951 0.5783 0.037 Uiso calc R 1 2

loop_
_atom_site_aniso_label
_atom_site_aniso_U_11
_atom_site_aniso_U_22
_atom_site_aniso_U_33
_atom_site_aniso_U_12
_atom_site_aniso_U_13
_atom_site_aniso_U_23
I1 0.03090(8) 0.05323(10) 0.02085(7) -0.00336(6) -0.00149(5) 0.00069(5)
S1 0.0273(2) 0.02141(18) 0.0241(2) -0.00622(16) -0.00472(16) -0.00224(15)
F1 0.0409(8) 0.0588(9) 0.0736(11) 0.0116(7) -0.0215(7) 0.0040(8)
O1 0.0276(6) 0.0228(6) 0.0215(6) -0.0025(5) -0.0034(5) -0.0042(4)
O2 0.0468(8) 0.0291(7) 0.0292(7) -0.0055(6) -0.0134(6) -0.0071(5)
O3 0.0276(7) 0.0322(7) 0.0373(8) -0.0115(5) -0.0017(6) 0.0002(6)
C1 0.0243(8) 0.0213(7) 0.0219(8) -0.0038(6) -0.0043(6) -0.0018(6)
C2 0.0204(8) 0.0220(7) 0.0225(8) -0.0020(6) -0.0046(6) -0.0024(6)
C3 0.0237(8) 0.0260(8) 0.0221(8) -0.0020(6) -0.0043(6) -0.0032(6)
C4 0.0227(8) 0.0328(9) 0.0199(8) -0.0028(7) -0.0035(6) -0.0002(7)
C5 0.0273(9) 0.0271(8) 0.0282(9) -0.0061(7) -0.0073(7) 0.0043(7)
C6 0.0264(9) 0.0223(8) 0.0299(9) -0.0037(6) -0.0080(7) -0.0016(7)
C7 0.0215(8) 0.0235(8) 0.0220(8) -0.0017(6) -0.0040(6) -0.0033(6)
C8 0.0238(8) 0.0247(8) 0.0239(8) -0.0036(6) -0.0054(6) -0.0026(6)
C9 0.0468(12) 0.0237(8) 0.0384(11) -0.0065(8) -0.0107(9) -0.0050(8)
C10 0.0386(11) 0.0356(10) 0.0208(8) -0.0062(8) -0.0015(7) -0.0028(7)
C11 0.0271(9) 0.0191(7) 0.0240(8) -0.0036(6) -0.0033(6) -0.0026(6)
C12 0.0320(10) 0.0310(9) 0.0272(9) -0.0056(7) -0.0011(7) 0.0026(7)
C13 0.0424(12) 0.0353(10) 0.0342(10) -0.0031(9) -0.0099(9) 0.0088(8)
C14 0.0342(11) 0.0324(10) 0.0470(12) 0.0029(8) -0.0133(9) -0.0057(9)
C15 0.0282(10) 0.0413(11) 0.0382(11) -0.0025(8) -0.0010(8) -0.0100(9)
C16 0.0308(10) 0.0329(9) 0.0252(8) -0.0066(7) -0.0006(7) -0.0037(7)

loop_
_atom_type_symbol
_atom_type_description
_atom_type_scat_dispersion_real
_atom_type_scat_dispersion_imag
_atom_type_scat_source
C C 0.0033 0.0016 'International Tables Vol C Tables 4.2.6.8 and 6.1.1.4'
H H 0.0000 0.0000 'International Tables Vol C Tables 4.2.6.8 and 6.1.1.4'
O O 0.0106 0.0060 'International Tables Vol C Tables 4.2.6.8 and 6.1.1.4'
F F 0.0171 0.0103 'International Tables Vol C Tables 4.2.6.8 and 6.1.1.4'
S S 0.1246 0.1234 'International Tables Vol C Tables 4.2.6.8 and 6.1.1.4'
I I -0.4742 1.8119 'International Tables Vol C Tables 4.2.6.8 and 6.1.1.4'

loop_
_geom_angle_atom_site_label_1
_geom_angle_atom_site_label_2
_geom_angle_atom_site_label_3
_geom_angle_site_symmetry_3
_geom_angle
C4 I1 I1 2_665 159.65(5)
O2 S1 O3 . 119.47(9)
O2 S1 C1 . 106.66(8)
O3 S1 C1 . 108.80(8)
O2 S1 C11 . 107.68(9)
O3 S1 C11 . 107.59(9)
C1 S1 C11 . 105.89(8)
C8 O1 C7 . 107.10(13)
C8 C1 C2 . 107.64(15)
C8 C1 S1 . 125.62(13)
C2 C1 S1 . 126.74(13)
C7 C2 C3 . 119.58(16)
C7 C2 C1 . 104.40(14)
C3 C2 C1 . 136.01(16)
C4 C3 C2 . 116.04(16)
C4 C3 H3 . 122.0
C2 C3 H3 . 122.0
C3 C4 C5 . 123.23(16)
C3 C4 I1 . 118.75(13)
C5 C4 I1 . 118.01(13)
C6 C5 C4 . 121.44(16)
C6 C5 H5 . 119.3
C4 C5 H5 . 119.3
C7 C6 C5 . 114.51(16)
C7 C6 C9 . 122.07(17)
C5 C6 C9 . 123.40(17)
O1 C7 C6 . 124.09(15)
O1 C7 C2 . 110.72(14)
C6 C7 C2 . 125.19(16)
C1 C8 O1 . 110.13(15)
C1 C8 C10 . 134.10(16)
O1 C8 C10 . 115.71(15)
C6 C9 H9A . 109.5
C6 C9 H9B . 109.5
H9A C9 H9B . 109.5
C6 C9 H9C . 109.5
H9A C9 H9C . 109.5
H9B C9 H9C . 109.5
C8 C10 H10A . 109.5
C8 C10 H10B . 109.5
H10A C10 H10B . 109.5
C8 C10 H10C . 109.5
H10A C10 H10C . 109.5
H10B C10 H10C . 109.5
C12 C11 C16 . 120.97(18)
C12 C11 S1 . 119.54(14)
C16 C11 S1 . 119.47(14)
C13 C12 C11 . 119.60(18)
C13 C12 H12 . 120.2
C11 C12 H12 . 120.2
C14 C13 C12 . 118.06(19)
C14 C13 H13 . 121.0
C12 C13 H13 . 121.0
F1 C14 C15 . 118.3(2)
F1 C14 C13 . 118.0(2)
C15 C14 C13 . 123.6(2)
C14 C15 C16 . 118.16(19)
C14 C15 H15 . 120.9
C16 C15 H15 . 120.9
C15 C16 C11 . 119.55(19)
C15 C16 H16 . 120.2
C11 C16 H16 . 120.2

loop_
_geom_bond_atom_site_label_1
_geom_bond_atom_site_label_2
_geom_bond_site_symmetry_2
_geom_bond_distance
I1 C4 . 2.1000(17)
I1 I1 2_665 3.7764(3)
S1 O2 . 1.4372(14)
S1 O3 . 1.4388(14)
S1 C1 . 1.7349(17)
S1 C11 . 1.7633(19)
F1 C14 . 1.348(3)
O1 C8 . 1.368(2)
O1 C7 . 1.375(2)
C1 C8 . 1.364(2)
C1 C2 . 1.447(2)
C2 C7 . 1.390(2)
C2 C3 . 1.398(2)
C3 C4 . 1.388(2)
C3 H3 . 0.9500
C4 C5 . 1.395(3)
C5 C6 . 1.390(3)
C5 H5 . 0.9500
C6 C7 . 1.388(2)
C6 C9 . 1.501(3)
C8 C10 . 1.475(2)
C9 H9A . 0.9800
C9 H9B . 0.9800
C9 H9C . 0.9800
C10 H10A . 0.9800
C10 H10B . 0.9800
C10 H10C . 0.9800
C11 C12 . 1.384(3)
C11 C16 . 1.393(2)
C12 C13 . 1.382(3)
C12 H12 . 0.9500
C13 C14 . 1.379(3)
C13 H13 . 0.9500
C14 C15 . 1.367(3)
C15 C16 . 1.382(3)
C15 H15 . 0.9500
C16 H16 . 0.9500

loop_
_geom_hbond_atom_site_label_D
_geom_hbond_atom_site_label_H
_geom_hbond_atom_site_label_A
_geom_hbond_site_symmetry_A
_geom_hbond_distance_DH
_geom_hbond_distance_HA
_geom_hbond_distance_DA
_geom_hbond_angle_DHA
C12 H12 O3 2_557 0.95 2.54 3.253(2) 132.4
C15 H15 O2 2_656 0.95 2.52 3.294(3) 139.0

loop_
_geom_torsion_atom_site_label_1
_geom_torsion_atom_site_label_2
_geom_torsion_atom_site_label_3
_geom_torsion_atom_site_label_4
_geom_torsion_site_symmetry_1
_geom_torsion
O2 S1 C1 C8 . 160.36(16)
O3 S1 C1 C8 . 30.24(19)
C11 S1 C1 C8 . -85.14(18)
O2 S1 C1 C2 . -19.34(19)
O3 S1 C1 C2 . -149.46(16)
C11 S1 C1 C2 . 95.16(17)
C8 C1 C2 C7 . -0.8(2)
S1 C1 C2 C7 . 178.95(14)
C8 C1 C2 C3 . 177.7(2)
S1 C1 C2 C3 . -2.5(3)
C7 C2 C3 C4 . 0.2(3)
C1 C2 C3 C4 . -178.18(19)
C2 C3 C4 C5 . -0.9(3)
C2 C3 C4 I1 . 177.53(12)
I1 I1 C4 C3 2_665 63.4(2)
I1 I1 C4 C5 2_665 -118.06(16)
C3 C4 C5 C6 . 0.8(3)
I1 C4 C5 C6 . -177.66(14)
C4 C5 C6 C7 . 0.1(3)
C4 C5 C6 C9 . 178.53(19)
C8 O1 C7 C6 . -178.67(17)
C8 O1 C7 C2 . 1.04(19)
C5 C6 C7 O1 . 178.82(16)
C9 C6 C7 O1 . 0.4(3)
C5 C6 C7 C2 . -0.8(3)
C9 C6 C7 C2 . -179.31(18)
C3 C2 C7 O1 . -178.98(15)
C1 C2 C7 O1 . -0.15(19)
C3 C2 C7 C6 . 0.7(3)
C1 C2 C7 C6 . 179.55(17)
C2 C1 C8 O1 . 1.5(2)
S1 C1 C8 O1 . -178.27(13)
C2 C1 C8 C10 . -175.6(2)
S1 C1 C8 C10 . 4.7(3)
C7 O1 C8 C1 . -1.56(19)
C7 O1 C8 C10 . 176.10(16)
O2 S1 C11 C12 . -140.80(15)
O3 S1 C11 C12 . -10.81(17)
C1 S1 C11 C12 . 105.39(16)
O2 S1 C11 C16 . 37.34(17)
O3 S1 C11 C16 . 167.33(14)
C1 S1 C11 C16 . -76.46(16)
C16 C11 C12 C13 . -1.8(3)
S1 C11 C12 C13 . 176.32(16)
C11 C12 C13 C14 . 1.4(3)
C12 C13 C14 F1 . -179.7(2)
C12 C13 C14 C15 . 0.1(4)
F1 C14 C15 C16 . 178.6(2)
C13 C14 C15 C16 . -1.2(3)
C14 C15 C16 C11 . 0.8(3)
C12 C11 C16 C15 . 0.7(3)
S1 C11 C16 C15 . -177.42(15)
